data_4063901
loop_
_publ_author_name
'Benjamin, Sophie L.'
'Karagiannidis, Louise'
'Levason, William'
'Reid, Gillian'
'Rogers, Michael C.'

_publ_section_title
;
 Hybrid Dibismuthines and Distibines: Preparation and Properties of
 Antimony and Bismuth Oxygen, Sulfur, and Nitrogen Donor Ligands
;
_journal_issue 4
_journal_name_full Organometallics
_journal_page_first 895
_journal_paper_doi 10.1021/om1010148
_journal_volume 30
_journal_year 2011
_chemical_absolute_configuration ad
_chemical_formula_moiety 'C15 H16 Fe O2 Sb 1+, B F4 1-'
_chemical_formula_structural '((CO)2 (C5 H5) (C8 H11 Sb) Fe) (B F4)'
_chemical_formula_sum 'C15 H16 B F4 Fe O2 Sb'
_chemical_formula_weight 492.69
_chemical_name_systematic
; 
 dicarbonyl(cyclopentadienyl)(dimethyl(phenyl)stibane)iron(II)
 tetrafluoroborate
;
_space_group_IT_number 19
_space_group_name_Hall 'P 2ac 2ab'
_symmetry_cell_setting orthorhombic
_symmetry_space_group_name_Hall 'P 2ac 2ab'
_symmetry_space_group_name_H-M 'P 21 21 21'
_atom_sites_solution_hydrogens geom
_atom_sites_solution_primary direct
_atom_sites_solution_secondary difmap
_audit_creation_date 2010-09-11
_audit_creation_method 'SHELXL-97 + hand edit'
_cell_angle_alpha 90.00
_cell_angle_beta 90.00
_cell_angle_gamma 90.00
_cell_formula_units_Z 4
_cell_length_a 6.9012(10)
_cell_length_b 13.6533(15)
_cell_length_c 18.753(3)
_cell_measurement_reflns_used 2262
_cell_measurement_temperature 120(2)
_cell_measurement_theta_max 27.48
_cell_measurement_theta_min 2.91
_cell_volume 1767.0(4)
_computing_cell_refinement 'DENZO (Otwinowski & Minor, 1997)'
_computing_data_collection 'COLLECT (Hooft, R.W.W., 1998)'
_computing_data_reduction 'DENZO (Otwinowski & Minor, 1997)'
_computing_structure_refinement 'SHELXL-97 (Sheldrick, 1997)'
_computing_structure_solution 'DIRDIF-99 (Beurskens, 1999)'
_diffrn_ambient_temperature 120(2)
_diffrn_detector_area_resol_mean 9.091
_diffrn_measured_fraction_theta_full 0.997
_diffrn_measured_fraction_theta_max 0.997
_diffrn_measurement_device_type 'Bruker-Nonius 95mm CCD camera on \k-goniostat'
_diffrn_measurement_method '\f & \w scans'
_diffrn_radiation_monochromator graphite
_diffrn_radiation_source 'Bruker-Nonius FR591 rotating anode'
_diffrn_radiation_type MoK\a
_diffrn_radiation_wavelength 0.71073
_diffrn_reflns_av_R_equivalents 0.0456
_diffrn_reflns_av_sigmaI/netI 0.0510
_diffrn_reflns_limit_h_max 8
_diffrn_reflns_limit_h_min -8
_diffrn_reflns_limit_k_max 17
_diffrn_reflns_limit_k_min -16
_diffrn_reflns_limit_l_max 24
_diffrn_reflns_limit_l_min -22
_diffrn_reflns_number 15822
_diffrn_reflns_theta_full 27.49
_diffrn_reflns_theta_max 27.49
_diffrn_reflns_theta_min 3.15
_diffrn_standards_number 0
_exptl_absorpt_coefficient_mu 2.393
_exptl_absorpt_correction_T_max 1.0000
_exptl_absorpt_correction_T_min 0.8871
_exptl_absorpt_correction_type multi-scan
_exptl_absorpt_process_details 'SADABS V2.10 (Sheldrick, G.M., 2007)'
_exptl_crystal_colour Yellow
_exptl_crystal_density_diffrn 1.852
_exptl_crystal_density_method 'not measured'
_exptl_crystal_description Fragment
_exptl_crystal_F_000 960
_exptl_crystal_size_max 0.10
_exptl_crystal_size_mid 0.09
_exptl_crystal_size_min 0.06
_refine_diff_density_max 0.746
_refine_diff_density_min -0.954
_refine_diff_density_rms 0.115
_refine_ls_abs_structure_details 'Flack H D (1983), Acta Cryst. A39, 876-881'
_refine_ls_abs_structure_Flack 0.04(2)
_refine_ls_extinction_method none
_refine_ls_goodness_of_fit_ref 1.004
_refine_ls_hydrogen_treatment constr
_refine_ls_matrix_type full
_refine_ls_number_parameters 219
_refine_ls_number_reflns 4020
_refine_ls_number_restraints 0
_refine_ls_restrained_S_all 1.004
_refine_ls_R_factor_all 0.0340
_refine_ls_R_factor_gt 0.0304
_refine_ls_shift/su_max 0.001
_refine_ls_shift/su_mean 0.000
_refine_ls_structure_factor_coef Fsqd
_refine_ls_weighting_details 'w=1/[\s^2^(Fo^2^)+(0.0419P)^2^+0.0000P] where P=(Fo^2^+2Fc^2^)/3'
_refine_ls_weighting_scheme calc
_refine_ls_wR_factor_gt 0.0707
_refine_ls_wR_factor_ref 0.0735
_reflns_number_gt 3790
_reflns_number_total 4020
_reflns_threshold_expression I>2sigma(I)
_cod_data_source_file om1010148_si_002.cif
_cod_data_source_block 10mr211b
_cod_original_sg_symbol_H-M 'P 2(1) 2(1) 2(1)'
_cod_database_code 4063901

loop_
_symmetry_equiv_pos_as_xyz
'x, y, z'
'-x+1/2, -y, z+1/2'
'-x, y+1/2, -z+1/2'
'x+1/2, -y+1/2, -z'

loop_
_atom_site_label
_atom_site_type_symbol
_atom_site_fract_x
_atom_site_fract_y
_atom_site_fract_z
_atom_site_U_iso_or_equiv
_atom_site_adp_type
_atom_site_occupancy
_atom_site_symmetry_multiplicity
_atom_site_calc_flag
_atom_site_refinement_flags
Sb1 Sb 0.04405(3) 0.448957(16) 0.414676(12) 0.01395(8) Uani 1 1 d .
Fe1 Fe 0.15860(7) 0.47995(4) 0.29112(3) 0.01393(12) Uani 1 1 d .
O1 O 0.1937(4) 0.68759(19) 0.32554(16) 0.0256(7) Uani 1 1 d .
O2 O 0.5554(4) 0.4351(2) 0.33275(17) 0.0288(7) Uani 1 1 d .
C1 C 0.0758(6) 0.5116(3) 0.1865(2) 0.0248(9) Uani 1 1 d .
H1 H 0.0926 0.5732 0.1639 0.030 Uiso 1 1 calc R
C2 C -0.0895(5) 0.4817(3) 0.2261(2) 0.0191(8) Uani 1 1 d .
H2 H -0.2019 0.5201 0.2349 0.023 Uiso 1 1 calc R
C3 C -0.0573(6) 0.3850(3) 0.2503(2) 0.0192(8) Uani 1 1 d .
H3 H -0.1450 0.3467 0.2776 0.023 Uiso 1 1 calc R
C4 C 0.1281(6) 0.3552(3) 0.2268(2) 0.0202(8) Uani 1 1 d .
H4 H 0.1872 0.2937 0.2360 0.024 Uiso 1 1 calc R
C5 C 0.2112(6) 0.4336(3) 0.1867(2) 0.0236(9) Uani 1 1 d .
H5 H 0.3346 0.4335 0.1643 0.028 Uiso 1 1 calc R
C6 C 0.1805(6) 0.6062(3) 0.3122(2) 0.0208(8) Uani 1 1 d .
C7 C 0.3983(5) 0.4521(3) 0.3180(2) 0.0184(8) Uani 1 1 d .
C8 C 0.2694(6) 0.4616(3) 0.4914(2) 0.0274(9) Uani 1 1 d .
H8A H 0.2167 0.4497 0.5391 0.041 Uiso 1 1 calc R
H8B H 0.3247 0.5277 0.4893 0.041 Uiso 1 1 calc R
H8C H 0.3706 0.4133 0.4811 0.041 Uiso 1 1 calc R
C9 C -0.0796(7) 0.3132(3) 0.4457(2) 0.0258(10) Uani 1 1 d .
H9A H -0.2003 0.3025 0.4193 0.039 Uiso 1 1 calc R
H9B H -0.1071 0.3144 0.4970 0.039 Uiso 1 1 calc R
H9C H 0.0115 0.2601 0.4352 0.039 Uiso 1 1 calc R
C10 C -0.1581(5) 0.5564(3) 0.4506(2) 0.0166(7) Uani 1 1 d .
C11 C -0.2472(5) 0.6191(3) 0.4026(2) 0.0162(8) Uani 1 1 d .
H11 H -0.2203 0.6132 0.3532 0.019 Uiso 1 1 calc R
C12 C -0.3743(5) 0.6899(3) 0.4259(2) 0.0206(8) Uani 1 1 d .
H12 H -0.4363 0.7320 0.3926 0.025 Uiso 1 1 calc R
C13 C -0.4114(6) 0.6995(3) 0.4983(2) 0.0226(9) Uani 1 1 d .
H13 H -0.4966 0.7494 0.5145 0.027 Uiso 1 1 calc R
C14 C -0.3255(6) 0.6373(3) 0.5469(2) 0.0215(8) Uani 1 1 d .
H14 H -0.3529 0.6438 0.5963 0.026 Uiso 1 1 calc R
C15 C -0.1975(5) 0.5646(3) 0.5230(2) 0.0191(8) Uani 1 1 d .
H15 H -0.1382 0.5212 0.5561 0.023 Uiso 1 1 calc R
B1 B -0.0343(7) 0.3227(3) 0.6701(2) 0.0205(9) Uani 1 1 d .
F1 F -0.0240(4) 0.41443(19) 0.63858(15) 0.0390(7) Uani 1 1 d .
F2 F -0.1067(4) 0.33382(18) 0.73921(14) 0.0340(6) Uani 1 1 d .
F3 F 0.1515(4) 0.28447(19) 0.67461(15) 0.0350(6) Uani 1 1 d .
F4 F -0.1527(4) 0.2616(2) 0.63132(15) 0.0393(7) Uani 1 1 d .

loop_
_atom_site_aniso_label
_atom_site_aniso_U_11
_atom_site_aniso_U_22
_atom_site_aniso_U_33
_atom_site_aniso_U_23
_atom_site_aniso_U_13
_atom_site_aniso_U_12
Sb1 0.01566(13) 0.01444(13) 0.01175(13) -0.00012(9) -0.00027(9) 0.00016(9)
Fe1 0.0157(2) 0.0137(2) 0.0124(3) -0.0012(2) 0.0016(2) 0.0000(2)
O1 0.0366(17) 0.0148(13) 0.0254(17) -0.0027(12) 0.0043(13) -0.0031(12)
O2 0.0177(14) 0.0299(16) 0.0387(18) -0.0068(14) -0.0010(13) -0.0002(14)
C1 0.038(2) 0.0206(19) 0.016(2) 0.0027(16) -0.0024(18) -0.0039(18)
C2 0.0168(18) 0.0206(18) 0.020(2) -0.0038(16) -0.0049(15) 0.0031(15)
C3 0.0221(18) 0.0194(18) 0.0162(19) -0.0030(16) 0.0001(17) -0.0036(17)
C4 0.025(2) 0.0160(18) 0.019(2) -0.0056(16) -0.0019(16) 0.0012(16)
C5 0.024(2) 0.034(2) 0.0122(19) -0.0101(17) 0.0040(15) -0.0024(18)
C6 0.0177(19) 0.030(2) 0.014(2) 0.0011(17) -0.0001(15) -0.0006(17)
C7 0.0190(18) 0.0166(17) 0.0195(19) -0.0051(16) 0.0056(14) -0.0040(16)
C8 0.023(2) 0.037(2) 0.022(2) 0.0031(19) -0.0072(17) 0.003(2)
C9 0.036(3) 0.0174(18) 0.024(2) 0.0034(16) 0.0003(19) -0.0080(18)
C10 0.0177(17) 0.0156(17) 0.0166(19) -0.0020(16) 0.0015(14) -0.0021(16)
C11 0.0167(17) 0.0172(17) 0.015(2) -0.0011(15) -0.0045(15) -0.0020(15)
C12 0.0166(18) 0.0225(19) 0.023(2) -0.0003(17) -0.0025(16) -0.0003(16)
C13 0.018(2) 0.0182(18) 0.031(2) -0.0029(17) 0.0048(16) 0.0009(15)
C14 0.025(2) 0.024(2) 0.016(2) -0.0065(16) 0.0086(17) -0.0037(17)
C15 0.0245(19) 0.0178(19) 0.0151(19) -0.0012(16) 0.0021(15) 0.0004(16)
B1 0.020(2) 0.025(2) 0.017(2) 0.0024(18) 0.0004(19) 0.0029(19)
F1 0.0403(15) 0.0359(14) 0.0410(16) 0.0205(12) -0.0065(13) -0.0051(12)
F2 0.0428(15) 0.0339(13) 0.0252(14) -0.0014(11) 0.0131(11) -0.0010(12)
F3 0.0318(14) 0.0345(14) 0.0387(16) -0.0078(12) -0.0043(12) 0.0110(12)
F4 0.0434(15) 0.0456(15) 0.0290(16) 0.0002(12) -0.0109(13) -0.0138(14)

loop_
_atom_type_symbol
_atom_type_description
_atom_type_scat_dispersion_real
_atom_type_scat_dispersion_imag
_atom_type_scat_source
C C 0.0033 0.0016 'International Tables Vol C Tables 4.2.6.8 and 6.1.1.4'
H H 0.0000 0.0000 'International Tables Vol C Tables 4.2.6.8 and 6.1.1.4'
B B 0.0013 0.0007 'International Tables Vol C Tables 4.2.6.8 and 6.1.1.4'
O O 0.0106 0.0060 'International Tables Vol C Tables 4.2.6.8 and 6.1.1.4'
F F 0.0171 0.0103 'International Tables Vol C Tables 4.2.6.8 and 6.1.1.4'
Fe Fe 0.3463 0.8444 'International Tables Vol C Tables 4.2.6.8 and 6.1.1.4'
Sb Sb -0.5866 1.5461 'International Tables Vol C Tables 4.2.6.8 and 6.1.1.4'

loop_
_geom_angle_atom_site_label_1
_geom_angle_atom_site_label_2
_geom_angle_atom_site_label_3
_geom_angle
C9 Sb1 C8 100.34(17)
C9 Sb1 C10 104.51(16)
C8 Sb1 C10 102.05(16)
C9 Sb1 Fe1 122.20(12)
C8 Sb1 Fe1 112.62(12)
C10 Sb1 Fe1 112.69(10)
C7 Fe1 C6 93.74(19)
C7 Fe1 C1 124.58(17)
C6 Fe1 C1 91.84(17)
C7 Fe1 C5 92.27(17)
C6 Fe1 C5 119.23(18)
C1 Fe1 C5 39.64(17)
C7 Fe1 C4 94.79(17)
C6 Fe1 C4 157.71(17)
C1 Fe1 C4 66.44(16)
C5 Fe1 C4 39.89(16)
C7 Fe1 C2 158.24(16)
C6 Fe1 C2 100.80(16)
C1 Fe1 C2 39.64(16)
C5 Fe1 C2 66.53(16)
C4 Fe1 C2 66.06(15)
C7 Fe1 C3 128.97(17)
C6 Fe1 C3 137.29(17)
C1 Fe1 C3 66.08(16)
C5 Fe1 C3 66.31(15)
C4 Fe1 C3 39.16(15)
C2 Fe1 C3 39.15(15)
C7 Fe1 Sb1 89.72(13)
C6 Fe1 Sb1 89.10(13)
C1 Fe1 Sb1 145.50(12)
C5 Fe1 Sb1 151.36(12)
C4 Fe1 Sb1 111.47(11)
C2 Fe1 Sb1 106.47(11)
C3 Fe1 Sb1 90.51(11)
C5 C1 C2 108.3(3)
C5 C1 Fe1 70.2(2)
C2 C1 Fe1 70.7(2)
C5 C1 H1 125.9
C2 C1 H1 125.9
Fe1 C1 H1 124.8
C3 C2 C1 108.0(3)
C3 C2 Fe1 71.1(2)
C1 C2 Fe1 69.7(2)
C3 C2 H2 126.0
C1 C2 H2 126.0
Fe1 C2 H2 124.9
C4 C3 C2 108.1(4)
C4 C3 Fe1 69.6(2)
C2 C3 Fe1 69.8(2)
C4 C3 H3 125.9
C2 C3 H3 125.9
Fe1 C3 H3 126.2
C3 C4 C5 108.2(3)
C3 C4 Fe1 71.2(2)
C5 C4 Fe1 69.7(2)
C3 C4 H4 125.9
C5 C4 H4 125.9
Fe1 C4 H4 124.8
C1 C5 C4 107.4(3)
C1 C5 Fe1 70.1(2)
C4 C5 Fe1 70.4(2)
C1 C5 H5 126.3
C4 C5 H5 126.3
Fe1 C5 H5 124.8
O1 C6 Fe1 179.6(4)
O2 C7 Fe1 177.3(4)
Sb1 C8 H8A 109.5
Sb1 C8 H8B 109.5
H8A C8 H8B 109.5
Sb1 C8 H8C 109.5
H8A C8 H8C 109.5
H8B C8 H8C 109.5
Sb1 C9 H9A 109.5
Sb1 C9 H9B 109.5
H9A C9 H9B 109.5
Sb1 C9 H9C 109.5
H9A C9 H9C 109.5
H9B C9 H9C 109.5
C15 C10 C11 119.9(3)
C15 C10 Sb1 119.5(3)
C11 C10 Sb1 120.6(3)
C12 C11 C10 120.7(4)
C12 C11 H11 119.6
C10 C11 H11 119.6
C11 C12 C13 119.6(4)
C11 C12 H12 120.2
C13 C12 H12 120.2
C14 C13 C12 120.6(4)
C14 C13 H13 119.7
C12 C13 H13 119.7
C13 C14 C15 119.7(4)
C13 C14 H14 120.1
C15 C14 H14 120.1
C10 C15 C14 119.5(4)
C10 C15 H15 120.3
C14 C15 H15 120.3
F4 B1 F3 110.7(3)
F4 B1 F1 110.6(4)
F3 B1 F1 108.5(4)
F4 B1 F2 110.1(4)
F3 B1 F2 108.4(3)
F1 B1 F2 108.4(3)

loop_
_geom_bond_atom_site_label_1
_geom_bond_atom_site_label_2
_geom_bond_distance
Sb1 C9 2.122(4)
Sb1 C8 2.125(4)
Sb1 C10 2.134(4)
Sb1 Fe1 2.4846(7)
Fe1 C7 1.770(4)
Fe1 C6 1.776(4)
Fe1 C1 2.088(4)
Fe1 C5 2.089(4)
Fe1 C4 2.098(4)
Fe1 C2 2.101(4)
Fe1 C3 2.118(4)
O1 C6 1.142(5)
O2 C7 1.143(5)
C1 C5 1.416(6)
C1 C2 1.421(6)
C1 H1 0.9500
C2 C3 1.414(5)
C2 H2 0.9500
C3 C4 1.413(6)
C3 H3 0.9500
C4 C5 1.428(6)
C4 H4 0.9500
C5 H5 0.9500
C8 H8A 0.9800
C8 H8B 0.9800
C8 H8C 0.9800
C9 H9A 0.9800
C9 H9B 0.9800
C9 H9C 0.9800
C10 C15 1.389(5)
C10 C11 1.386(5)
C11 C12 1.377(5)
C11 H11 0.9500
C12 C13 1.387(6)
C12 H12 0.9500
C13 C14 1.380(6)
C13 H13 0.9500
C14 C15 1.403(5)
C14 H14 0.9500
C15 H15 0.9500
B1 F4 1.376(5)
B1 F3 1.387(5)
B1 F1 1.388(5)
B1 F2 1.396(5)
